data_2228722
loop_
_publ_author_name
'Kandiah, Mathivathani'
'Wragg, David Stephen'
'Tilset, Mats'
'Lillerud, Karl Petter'

_publ_section_title
;
 Poly[tris(\m-2-aminobenzene-1,4-dicarboxylato)tetrakis(<i>N</i>,<i>N</i>-dimethylformamide)diyttrium(III)]
;
_journal_coeditor_code HB5707
_journal_issue 1
_journal_name_full 'Acta Crystallographica Section E'
_journal_page_first m44
_journal_page_last m45
_journal_paper_doi 10.1107/S1600536810050555
_journal_volume 67
_journal_year 2011
_chemical_formula_iupac '[Y2 (C8 H5 N O4)3 (C3 H7 N O)4]'
_chemical_formula_moiety 'C36 H43 N7 O16 Y2'
_chemical_formula_sum 'C36 H43 N7 O16 Y2'
_chemical_formula_weight 1007.59
_chemical_name_systematic
;
Poly[tris(\m-2-aminobenzene-1,4-dicarboxylato)tetrakis(<i>N</i>,<i>N</i>-
dimethylformamide)diyttrium(III)]
;
_space_group_IT_number 2
_symmetry_cell_setting triclinic
_symmetry_space_group_name_Hall '-P 1'
_symmetry_space_group_name_H-M 'P -1'
_atom_sites_solution_hydrogens geom
_atom_sites_solution_primary direct
_atom_sites_solution_secondary difmap
_audit_creation_method SHELXL-97
_cell_angle_alpha 99.359(3)
_cell_angle_beta 111.301(3)
_cell_angle_gamma 101.265(2)
_cell_formula_units_Z 1
_cell_length_a 10.525(3)
_cell_length_b 11.034(3)
_cell_length_c 12.855(3)
_cell_measurement_reflns_used 3097
_cell_measurement_temperature 150(2)
_cell_measurement_theta_max 28.15
_cell_measurement_theta_min 2.35
_cell_volume 1318.8(6)
_computing_cell_refinement 'SAINT (Bruker, 2001)'
_computing_data_collection 'SMART (Bruker, 2001)'
_computing_data_reduction 'SAINT (Bruker, 2001)'
_computing_molecular_graphics 'DIAMOND (Crystal Impact, 2004)'
_computing_publication_material 'PLATON (Spek, 2009)'
_computing_structure_refinement 'SHELXL97 (Sheldrick, 2008)'
_computing_structure_solution 'SHELXS97 (Sheldrick, 2008)'
_diffrn_ambient_temperature 150(2)
_diffrn_measured_fraction_theta_full 0.997
_diffrn_measured_fraction_theta_max 0.997
_diffrn_measurement_device_type 'Bruker APEX CCD'
_diffrn_measurement_method 'phi and omega scans'
_diffrn_radiation_monochromator graphite
_diffrn_radiation_source 'sealed tube'
_diffrn_radiation_type MoK\a
_diffrn_radiation_wavelength 0.71073
_diffrn_reflns_av_R_equivalents 0.0270
_diffrn_reflns_av_sigmaI/netI 0.0284
_diffrn_reflns_limit_h_max 9
_diffrn_reflns_limit_h_min -9
_diffrn_reflns_limit_k_max 10
_diffrn_reflns_limit_k_min -10
_diffrn_reflns_limit_l_max 12
_diffrn_reflns_limit_l_min -12
_diffrn_reflns_number 7363
_diffrn_reflns_theta_full 19.69
_diffrn_reflns_theta_max 19.69
_diffrn_reflns_theta_min 1.76
_exptl_absorpt_coefficient_mu 2.251
_exptl_absorpt_correction_T_max 0.894
_exptl_absorpt_correction_T_min 0.575
_exptl_absorpt_correction_type multi-scan
_exptl_absorpt_process_details '(SADABS; Sheldrick, 2004)'
_exptl_crystal_colour colourless
_exptl_crystal_density_diffrn 1.257
_exptl_crystal_density_method 'not measured'
_exptl_crystal_description plate
_exptl_crystal_F_000 505
_exptl_crystal_size_max 0.25
_exptl_crystal_size_mid 0.22
_exptl_crystal_size_min 0.05
_refine_diff_density_max 0.713
_refine_diff_density_min -0.409
_refine_ls_extinction_method none
_refine_ls_goodness_of_fit_ref 1.114
_refine_ls_hydrogen_treatment constr
_refine_ls_matrix_type full
_refine_ls_number_parameters 298
_refine_ls_number_reflns 2345
_refine_ls_number_restraints 46
_refine_ls_restrained_S_all 1.115
_refine_ls_R_factor_all 0.0478
_refine_ls_R_factor_gt 0.0432
_refine_ls_shift/su_max 0.002
_refine_ls_shift/su_mean 0.000
_refine_ls_structure_factor_coef Fsqd
_refine_ls_weighting_details 'calc w=1/[\s^2^(Fo^2^)+(0.0707P)^2^+2.6497P] where P=(Fo^2^+2Fc^2^)/3'
_refine_ls_weighting_scheme calc
_refine_ls_wR_factor_gt 0.1174
_refine_ls_wR_factor_ref 0.1228
_reflns_number_gt 2111
_reflns_number_total 2345
_reflns_threshold_expression I>2\s(I)
_cod_data_source_file hb5707.cif
_cod_data_source_block I
_cod_database_code 2228722
_cod_database_fobs_code 2228722

loop_
_symmetry_equiv_pos_as_xyz
'x, y, z'
'-x, -y, -z'

loop_
_atom_site_type_symbol
_atom_site_label
_atom_site_fract_x
_atom_site_fract_y
_atom_site_fract_z
_atom_site_U_iso_or_equiv
_atom_site_adp_type
_atom_site_calc_flag
_atom_site_refinement_flags
_atom_site_occupancy
_atom_site_disorder_assembly
_atom_site_disorder_group
Y Y1 0.60986(6) 0.54621(5) 0.67714(5) 0.0325(3) Uani d . 1 . .
O O1 0.5003(5) 0.3303(4) 0.5952(4) 0.0458(12) Uani d . 1 . .
O O2 0.7957(6) 0.4535(6) 0.7557(5) 0.0777(17) Uani d . 1 . .
O O3 0.6664(4) 0.5086(4) 0.5242(4) 0.0489(12) Uani d . 1 . .
O O4 0.8360(5) 0.7070(5) 0.7643(5) 0.0628(15) Uani d . 1 . .
O O5 0.5711(5) 0.7170(4) 0.5974(4) 0.0429(11) Uani d . 1 . .
O O6 0.6807(5) 0.7297(4) 0.8365(4) 0.0512(13) Uani d . 1 . .
O O7 0.3832(5) 0.5508(4) 0.6623(5) 0.0497(12) Uani d . 1 . .
O O8 0.5809(6) 0.4663(5) 0.8289(5) 0.0664(16) Uani d . 1 . .
C C1 0.5309(7) 0.7437(6) 0.5023(7) 0.0425(18) Uani d . 1 . .
C C2 0.5175(7) 0.8788(6) 0.5026(6) 0.0450(18) Uani d . 1 H .
C C3 0.5023(8) 0.9231(7) 0.4060(6) 0.054(2) Uani d D 1 . .
H H3 0.5042 0.8702 0.3407 0.064 Uiso calc PR 0.70 A 1
C C4 0.5155(8) 0.9569(6) 0.5979(6) 0.0504(19) Uani d D 1 . .
H H4 0.5264 0.9278 0.6654 0.060 Uiso calc PR 0.80 B 2
C C5 0.8016(8) 0.7688(7) 0.8353(6) 0.0481(19) Uani d . 1 . .
C C6 0.9007(8) 0.8887(6) 0.9175(6) 0.0507(19) Uani d . 1 F .
C C7 1.0407(9) 0.9239(8) 0.9287(7) 0.075(3) Uani d D 1 . .
H H7 1.0708 0.8716 0.8812 0.090 Uiso calc PR 0.75 C 5
C C8 0.8620(8) 0.9631(8) 0.9897(7) 0.071(2) Uani d D 1 . .
H H8 0.7680 0.9386 0.9851 0.085 Uiso calc PR 0.75 D 6
C C9 0.7040(8) 0.4813(6) 0.4410(8) 0.0452(18) Uani d . 1 . .
C C10 0.8564(7) 0.4903(6) 0.4706(6) 0.0426(18) Uani d . 1 G .
C C11 0.9565(8) 0.5420(7) 0.5837(6) 0.052(2) Uani d . 1 . .
H H11 0.9267 0.5707 0.6424 0.062 Uiso calc R 1 . .
C C12 0.9036(7) 0.4478(7) 0.3883(6) 0.052(2) Uani d D 1 . .
H H12 0.8372 0.4107 0.3106 0.062 Uiso calc PR 0.50 E 9
C C13 0.8097(13) 0.3559(13) 0.7616(12) 0.146(6) Uani d U 1 . .
H H13 0.7299 0.2897 0.7062 0.175 Uiso calc R 1 . .
C C14 0.8993(18) 0.1782(16) 0.8060(19) 0.234(10) Uani d U 1 . .
H H14A 0.9844 0.1670 0.8638 0.351 Uiso calc PR 0.50 . .
H H14B 0.8939 0.1452 0.7286 0.351 Uiso calc PR 0.50 . .
H H14C 0.8149 0.1314 0.8132 0.351 Uiso calc PR 0.50 . .
H H14D 0.8111 0.1288 0.7399 0.351 Uiso calc PR 0.50 . .
H H14E 0.9016 0.1505 0.8752 0.351 Uiso calc PR 0.50 . .
H H14F 0.9806 0.1643 0.7905 0.351 Uiso calc PR 0.50 . .
C C15 1.042(3) 0.393(2) 0.903(2) 0.39(2) Uani d U 1 . .
H H15A 1.1003 0.3414 0.9425 0.590 Uiso calc PR 0.50 . .
H H15B 1.0311 0.4561 0.9592 0.590 Uiso calc PR 0.50 . .
H H15C 1.0882 0.4364 0.8598 0.590 Uiso calc PR 0.50 . .
H H15D 1.0461 0.4812 0.8985 0.590 Uiso calc PR 0.50 . .
H H15E 1.1153 0.3666 0.8818 0.590 Uiso calc PR 0.50 . .
H H15F 1.0582 0.3862 0.9812 0.590 Uiso calc PR 0.50 . .
C C16 0.4818(15) 0.3945(12) 0.8288(9) 0.103(3) Uani d U 1 . .
H H16 0.3967 0.3770 0.7615 0.124 Uiso calc R 1 . .
C C17 0.595(2) 0.3593(16) 1.0148(12) 0.195(8) Uani d U 1 . .
H H17A 0.5719 0.3094 1.0652 0.292 Uiso calc PR 0.50 . .
H H17B 0.6263 0.4506 1.0539 0.292 Uiso calc PR 0.50 . .
H H17C 0.6713 0.3351 0.9974 0.292 Uiso calc PR 0.50 . .
H H17D 0.6744 0.4206 1.0125 0.292 Uiso calc PR 0.50 . .
H H17E 0.6200 0.2794 1.0237 0.292 Uiso calc PR 0.50 . .
H H17F 0.5750 0.3949 1.0802 0.292 Uiso calc PR 0.50 . .
C C18 0.354(2) 0.2376(18) 0.9021(16) 0.244(11) Uani d U 1 . .
H H18A 0.3789 0.2133 0.9755 0.366 Uiso calc PR 0.50 . .
H H18B 0.3319 0.1625 0.8395 0.366 Uiso calc PR 0.50 . .
H H18C 0.2707 0.2706 0.8872 0.366 Uiso calc PR 0.50 . .
H H18D 0.2754 0.2176 0.8260 0.366 Uiso calc PR 0.50 . .
H H18E 0.3225 0.2684 0.9620 0.366 Uiso calc PR 0.50 . .
H H18F 0.3836 0.1604 0.9143 0.366 Uiso calc PR 0.50 . .
N N1 0.7183(19) 0.959(3) 0.972(4) 0.137(12) Uani d PD 0.228(9) F 7
H H1A 0.6474 0.9049 0.9113 0.165 Uiso calc PR 0.228(9) F 7
H H1B 0.7011 1.0097 1.0227 0.165 Uiso calc PR 0.228(9) F 7
N N1A 1.101(3) 0.857(3) 0.862(3) 0.137(12) Uani d PD 0.272(9) F 8
H H1A1 1.0485 0.7865 0.8076 0.165 Uiso calc PR 0.272(9) F 8
H H1A2 1.1912 0.8867 0.8752 0.165 Uiso calc PR 0.272(9) F 8
N N2 0.8114(13) 0.3877(17) 0.2719(10) 0.111(7) Uani d PD 0.50 G 10
H H2A 0.8456 0.3596 0.2226 0.134 Uiso calc PR 0.50 G 10
H H2B 0.7196 0.3783 0.2487 0.134 Uiso calc PR 0.50 G 10
N N3 0.5205(18) 0.9180(14) 0.7009(11) 0.079(6) Uani d PD 0.424(9) H 3
H H3A 0.5124 0.9699 0.7563 0.094 Uiso calc PR 0.424(9) H 3
H H3B 0.5317 0.8424 0.7082 0.094 Uiso calc PR 0.424(9) H 3
N N3A 0.499(10) 0.857(7) 0.299(4) 0.079(6) Uani d PD 0.076(9) H 4
H H3A1 0.5078 0.7784 0.2905 0.094 Uiso calc PR 0.076(9) H 4
H H3A2 0.4890 0.8945 0.2426 0.094 Uiso calc PR 0.076(9) H 4
N N4 0.4703(14) 0.3341(10) 0.9082(10) 0.143(4) Uani d . 1 . .
N N5 0.9061(13) 0.3113(12) 0.8242(12) 0.157(5) Uani d . 1 . .

loop_
_atom_site_aniso_label
_atom_site_aniso_U_11
_atom_site_aniso_U_22
_atom_site_aniso_U_33
_atom_site_aniso_U_12
_atom_site_aniso_U_13
_atom_site_aniso_U_23
Y1 0.0242(4) 0.0219(4) 0.0408(5) 0.0023(3) 0.0060(3) 0.0025(3)
O1 0.057(3) 0.025(3) 0.043(3) 0.004(2) 0.013(2) 0.002(2)
O2 0.064(4) 0.065(4) 0.100(5) 0.033(3) 0.019(3) 0.027(4)
O3 0.036(3) 0.035(3) 0.073(4) 0.003(2) 0.029(3) -0.002(2)
O4 0.038(3) 0.047(3) 0.072(4) -0.003(2) 0.010(3) -0.020(3)
O5 0.049(3) 0.026(3) 0.040(3) 0.004(2) 0.007(2) 0.005(2)
O6 0.053(4) 0.035(3) 0.045(3) -0.007(2) 0.012(3) -0.001(2)
O7 0.029(3) 0.050(3) 0.058(4) 0.006(2) 0.012(3) 0.003(3)
O8 0.073(4) 0.043(3) 0.069(4) -0.006(3) 0.026(3) 0.013(3)
C1 0.036(4) 0.023(4) 0.054(6) -0.003(3) 0.011(4) 0.005(4)
C2 0.048(4) 0.025(4) 0.042(5) -0.002(3) 0.005(4) 0.001(4)
C3 0.075(5) 0.029(5) 0.042(5) 0.005(4) 0.014(4) 0.005(4)
C4 0.074(5) 0.026(4) 0.037(5) 0.005(4) 0.010(4) 0.011(4)
C5 0.034(5) 0.038(5) 0.043(5) -0.007(4) -0.006(4) 0.006(4)
C6 0.051(6) 0.033(4) 0.050(5) -0.004(4) 0.014(4) -0.004(4)
C7 0.059(6) 0.061(6) 0.078(6) -0.003(5) 0.022(5) -0.014(5)
C8 0.050(5) 0.063(6) 0.071(6) -0.008(5) 0.012(5) 0.003(5)
C9 0.038(5) 0.029(4) 0.068(6) 0.008(3) 0.025(5) 0.003(4)
C10 0.028(4) 0.038(4) 0.055(5) 0.003(3) 0.018(5) -0.001(4)
C11 0.038(5) 0.058(5) 0.052(6) 0.006(4) 0.025(4) -0.011(4)
C12 0.025(5) 0.064(5) 0.047(5) 0.004(4) 0.008(4) -0.009(4)
C13 0.087(9) 0.096(10) 0.190(14) 0.024(8) -0.015(9) 0.038(10)
C14 0.165(15) 0.162(15) 0.39(3) 0.082(13) 0.069(17) 0.181(18)
C15 0.32(3) 0.23(2) 0.36(3) 0.14(2) -0.13(3) -0.08(2)
C16 0.146(11) 0.102(9) 0.067(7) 0.034(8) 0.045(7) 0.029(7)
C17 0.26(2) 0.192(16) 0.100(11) 0.050(15) 0.037(13) 0.061(11)
C18 0.23(2) 0.26(2) 0.236(19) -0.063(16) 0.147(17) 0.100(17)
N1 0.062(15) 0.114(19) 0.18(3) -0.036(13) 0.061(16) -0.079(18)
N1A 0.062(15) 0.114(19) 0.18(3) -0.036(13) 0.061(16) -0.079(18)
N2 0.031(8) 0.196(18) 0.066(10) 0.025(9) 0.006(8) -0.035(11)
N3 0.116(14) 0.044(9) 0.069(11) 0.041(9) 0.020(10) 0.019(8)
N3A 0.116(14) 0.044(9) 0.069(11) 0.041(9) 0.020(10) 0.019(8)
N4 0.192(12) 0.124(8) 0.099(8) 0.000(8) 0.063(8) 0.040(7)
N5 0.121(9) 0.149(11) 0.199(12) 0.089(8) 0.016(8) 0.096(10)

loop_
_atom_type_symbol
_atom_type_description
_atom_type_scat_dispersion_real
_atom_type_scat_dispersion_imag
_atom_type_scat_source
C C 0.0033 0.0016 'International Tables Vol C Tables 4.2.6.8 and 6.1.1.4'
H H 0.0000 0.0000 'International Tables Vol C Tables 4.2.6.8 and 6.1.1.4'
N N 0.0061 0.0033 'International Tables Vol C Tables 4.2.6.8 and 6.1.1.4'
O O 0.0106 0.0060 'International Tables Vol C Tables 4.2.6.8 and 6.1.1.4'
Y Y -2.7962 3.5667 'International Tables Vol C Tables 4.2.6.8 and 6.1.1.4'

loop_
_geom_angle_atom_site_label_1
_geom_angle_atom_site_label_2
_geom_angle_atom_site_label_3
_geom_angle_site_symmetry_1
_geom_angle_site_symmetry_3
_geom_angle
_geom_angle_publ_flag
O3 Y1 O1 . . 77.48(15) ?
O3 Y1 O5 . . 76.70(16) ?
O1 Y1 O5 . . 128.81(15) ?
O3 Y1 O7 . . 123.79(17) ?
O1 Y1 O7 . . 82.81(16) ?
O5 Y1 O7 . . 76.18(16) ?
O3 Y1 O8 . . 145.22(18) ?
O1 Y1 O8 . . 75.52(17) ?
O5 Y1 O8 . . 137.92(18) ?
O7 Y1 O8 . . 73.86(19) ?
O3 Y1 O2 . . 81.36(19) ?
O1 Y1 O2 . . 77.45(19) ?
O5 Y1 O2 . . 139.42(19) ?
O7 Y1 O2 . . 143.6(2) ?
O8 Y1 O2 . . 71.7(2) ?
O3 Y1 O6 . . 133.34(16) ?
O1 Y1 O6 . . 148.63(17) ?
O5 Y1 O6 . . 73.50(15) ?
O7 Y1 O6 . . 82.41(18) ?
O8 Y1 O6 . . 73.84(17) ?
O2 Y1 O6 . . 99.00(19) ?
O3 Y1 O4 . . 84.05(18) ?
O1 Y1 O4 . . 144.15(17) ?
O5 Y1 O4 . . 74.57(17) ?
O7 Y1 O4 . . 132.62(17) ?
O8 Y1 O4 . . 105.82(19) ?
O2 Y1 O4 . . 69.5(2) ?
O6 Y1 O4 . . 53.92(17) ?
C1 O1 Y1 2_666 . 133.9(4) ?
C13 O2 Y1 . . 138.5(8) ?
C9 O3 Y1 . . 175.4(5) ?
C5 O4 Y1 . . 92.8(4) ?
C1 O5 Y1 . . 141.0(4) ?
C5 O6 Y1 . . 92.7(4) ?
C9 O7 Y1 2_666 . 111.1(4) ?
C16 O8 Y1 . . 129.7(7) ?
O5 C1 O1 . 2_666 126.5(6) ?
O5 C1 C2 . . 117.0(7) ?
O1 C1 C2 2_666 . 116.5(7) ?
C3 C2 C4 . . 119.1(6) ?
C3 C2 C1 . . 119.9(7) ?
C4 C2 C1 . . 120.9(7) ?
C2 C3 C4 . 2_676 121.2(7) ?
C2 C3 N3A . . 127(3) ?
C4 C3 N3A 2_676 . 111(3) ?
C2 C3 H3 . . 119.4 ?
C4 C3 H3 2_676 . 119.4 ?
C3 C4 C2 2_676 . 119.7(6) ?
C3 C4 N3 2_676 . 115.9(9) ?
C2 C4 N3 . . 124.3(8) ?
C3 C4 H4 2_676 . 120.2 ?
C2 C4 H4 . . 120.2 ?
O4 C5 O6 . . 120.5(6) ?
O4 C5 C6 . . 120.2(8) ?
O6 C5 C6 . . 119.3(8) ?
O4 C5 Y1 . . 60.4(3) ?
O6 C5 Y1 . . 60.1(3) ?
C6 C5 Y1 . . 178.5(5) ?
C8 C6 C7 . . 118.5(7) ?
C8 C6 C5 . . 121.4(8) ?
C7 C6 C5 . . 120.0(8) ?
C6 C7 C8 . 2_777 120.4(8) ?
C6 C7 N1A . . 126.5(13) ?
C8 C7 N1A 2_777 . 113.1(13) ?
C6 C7 H7 . . 119.8 ?
C8 C7 H7 2_777 . 119.8 ?
C6 C8 C7 . 2_777 121.1(8) ?
C6 C8 N1 . . 124.9(15) ?
C7 C8 N1 2_777 . 111.8(15) ?
C6 C8 H8 . . 119.4 ?
C7 C8 H8 2_777 . 119.4 ?
O7 C9 O3 2_666 . 121.8(6) ?
O7 C9 C10 2_666 . 120.3(7) ?
O3 C9 C10 . . 117.9(7) ?
O7 C9 Y1 2_666 2_666 46.1(3) ?
O3 C9 Y1 . 2_666 75.7(4) ?
C10 C9 Y1 . 2_666 166.3(6) ?
C12 C10 C11 . . 117.7(6) ?
C12 C10 C9 . . 121.8(7) ?
C11 C10 C9 . . 120.5(7) ?
C12 C11 C10 2_766 . 121.1(6) ?
C12 C11 H11 2_766 . 119.5 ?
C10 C11 H11 . . 119.5 ?
C11 C12 C10 2_766 . 121.2(6) ?
C11 C12 N2 2_766 . 115.9(8) ?
C10 C12 N2 . . 122.9(8) ?
C11 C12 H12 2_766 . 119.4 ?
C10 C12 H12 . . 119.4 ?
O2 C13 N5 . . 136.2(13) ?
O2 C13 H13 . . 111.9 ?
N5 C13 H13 . . 111.9 ?
N5 C14 H14A . . 109.5 ?
N5 C14 H14B . . 109.5 ?
H14A C14 H14B . . 109.5 ?
N5 C14 H14C . . 109.5 ?
H14A C14 H14C . . 109.5 ?
H14B C14 H14C . . 109.5 ?
N5 C14 H14D . . 109.5 ?
H14A C14 H14D . . 141.1 ?
H14B C14 H14D . . 56.3 ?
H14C C14 H14D . . 56.3 ?
N5 C14 H14E . . 109.5 ?
H14A C14 H14E . . 56.3 ?
H14B C14 H14E . . 141.1 ?
H14C C14 H14E . . 56.3 ?
H14D C14 H14E . . 109.5 ?
N5 C14 H14F . . 109.5 ?
H14A C14 H14F . . 56.3 ?
H14B C14 H14F . . 56.3 ?
H14C C14 H14F . . 141.1 ?
H14D C14 H14F . . 109.5 ?
H14E C14 H14F . . 109.5 ?
N5 C15 H15A . . 109.5 ?
N5 C15 H15B . . 109.5 ?
H15A C15 H15B . . 109.5 ?
N5 C15 H15C . . 109.5 ?
H15A C15 H15C . . 109.5 ?
H15B C15 H15C . . 109.5 ?
N5 C15 H15D . . 109.5 ?
H15A C15 H15D . . 141.1 ?
H15B C15 H15D . . 56.3 ?
H15C C15 H15D . . 56.3 ?
N5 C15 H15E . . 109.5 ?
H15A C15 H15E . . 56.3 ?
H15B C15 H15E . . 141.1 ?
H15C C15 H15E . . 56.3 ?
H15D C15 H15E . . 109.5 ?
N5 C15 H15F . . 109.5 ?
H15A C15 H15F . . 56.3 ?
H15B C15 H15F . . 56.3 ?
H15C C15 H15F . . 141.1 ?
H15D C15 H15F . . 109.5 ?
H15E C15 H15F . . 109.5 ?
O8 C16 N4 . . 130.2(12) ?
O8 C16 H16 . . 114.9 ?
N4 C16 H16 . . 114.9 ?
N4 C17 H17A . . 109.5 ?
N4 C17 H17B . . 109.5 ?
H17A C17 H17B . . 109.5 ?
N4 C17 H17C . . 109.5 ?
H17A C17 H17C . . 109.5 ?
H17B C17 H17C . . 109.5 ?
N4 C17 H17D . . 109.5 ?
H17A C17 H17D . . 141.1 ?
H17B C17 H17D . . 56.3 ?
H17C C17 H17D . . 56.3 ?
N4 C17 H17E . . 109.5 ?
H17A C17 H17E . . 56.3 ?
H17B C17 H17E . . 141.1 ?
H17C C17 H17E . . 56.3 ?
H17D C17 H17E . . 109.5 ?
N4 C17 H17F . . 109.5 ?
H17A C17 H17F . . 56.3 ?
H17B C17 H17F . . 56.3 ?
H17C C17 H17F . . 141.1 ?
H17D C17 H17F . . 109.5 ?
H17E C17 H17F . . 109.5 ?
N4 C18 H18A . . 109.5 ?
N4 C18 H18B . . 109.5 ?
H18A C18 H18B . . 109.5 ?
N4 C18 H18C . . 109.5 ?
H18A C18 H18C . . 109.5 ?
H18B C18 H18C . . 109.5 ?
N4 C18 H18D . . 109.5 ?
H18A C18 H18D . . 141.1 ?
H18B C18 H18D . . 56.3 ?
H18C C18 H18D . . 56.3 ?
N4 C18 H18E . . 109.5 ?
H18A C18 H18E . . 56.3 ?
H18B C18 H18E . . 141.1 ?
H18C C18 H18E . . 56.3 ?
H18D C18 H18E . . 109.5 ?
N4 C18 H18F . . 109.5 ?
H18A C18 H18F . . 56.3 ?
H18B C18 H18F . . 56.3 ?
H18C C18 H18F . . 141.1 ?
H18D C18 H18F . . 109.5 ?
H18E C18 H18F . . 109.5 ?
C8 N1 H1A . . 120.0 ?
C8 N1 H1B . . 120.0 ?
H1A N1 H1B . . 120.0 ?
C7 N1A H1A1 . . 120.0 ?
C7 N1A H1A2 . . 120.0 ?
H1A1 N1A H1A2 . . 120.0 ?
C12 N2 H2A . . 120.0 ?
C12 N2 H2B . . 120.0 ?
H2A N2 H2B . . 120.0 ?
C4 N3 H3A . . 120.0 ?
C4 N3 H3B . . 120.0 ?
H3A N3 H3B . . 120.0 ?
C3 N3A H3A1 . . 120.0 ?
C3 N3A H3A2 . . 120.0 ?
H3A1 N3A H3A2 . . 120.0 ?
C16 N4 C18 . . 129.6(14) ?
C16 N4 C17 . . 118.0(12) ?
C18 N4 C17 . . 112.3(12) ?
C13 N5 C15 . . 121.5(15) ?
C13 N5 C14 . . 123.9(14) ?
C15 N5 C14 . . 113.4(13) ?

loop_
_geom_bond_atom_site_label_1
_geom_bond_atom_site_label_2
_geom_bond_site_symmetry_2
_geom_bond_distance
_geom_bond_publ_flag
Y1 O3 . 2.252(5) y
Y1 O1 . 2.311(4) y
Y1 O5 . 2.322(5) y
Y1 O7 . 2.335(4) y
Y1 O8 . 2.358(6) y
Y1 O2 . 2.361(6) y
Y1 O6 . 2.409(4) y
Y1 O4 . 2.416(4) y
Y1 C5 . 2.775(7) ?
Y1 C9 2_666 3.021(7) ?
O1 C1 2_666 1.268(8) ?
O2 C13 . 1.126(13) ?
O3 C9 . 1.281(8) ?
O4 C5 . 1.251(9) ?
O5 C1 . 1.245(8) ?
O6 C5 . 1.268(8) ?
O7 C9 2_666 1.252(8) ?
O8 C16 . 1.179(13) ?
C1 O1 2_666 1.268(8) ?
C1 C2 . 1.524(9) ?
C2 C3 . 1.375(9) ?
C2 C4 . 1.388(9) ?
C3 C4 2_676 1.379(9) ?
C3 N3A . 1.432(13) ?
C3 H3 . 0.9500 ?
C4 C3 2_676 1.379(9) ?
C4 N3 . 1.443(11) ?
C4 H4 . 0.9500 ?
C5 C6 . 1.470(10) ?
C6 C8 . 1.364(11) ?
C6 C7 . 1.395(11) ?
C7 C8 2_777 1.414(11) ?
C7 N1A . 1.436(12) ?
C7 H7 . 0.9500 ?
C8 C7 2_777 1.414(11) ?
C8 N1 . 1.436(13) ?
C8 H8 . 0.9500 ?
C9 O7 2_666 1.252(8) ?
C9 C10 . 1.487(10) ?
C9 Y1 2_666 3.021(7) ?
C10 C12 . 1.377(9) ?
C10 C11 . 1.390(9) ?
C11 C12 2_766 1.359(9) ?
C11 H11 . 0.9500 ?
C12 C11 2_766 1.359(9) ?
C12 N2 . 1.411(11) ?
C12 H12 . 0.9500 ?
C13 N5 . 1.284(14) ?
C13 H13 . 0.9500 ?
C14 N5 . 1.433(18) ?
C14 H14A . 0.9800 ?
C14 H14B . 0.9800 ?
C14 H14C . 0.9800 ?
C14 H14D . 0.9800 ?
C14 H14E . 0.9800 ?
C14 H14F . 0.9800 ?
C15 N5 . 1.42(2) ?
C15 H15A . 0.9800 ?
C15 H15B . 0.9800 ?
C15 H15C . 0.9800 ?
C15 H15D . 0.9800 ?
C15 H15E . 0.9800 ?
C15 H15F . 0.9800 ?
C16 N4 . 1.335(13) ?
C16 H16 . 0.9500 ?
C17 N4 . 1.451(17) ?
C17 H17A . 0.9800 ?
C17 H17B . 0.9800 ?
C17 H17C . 0.9800 ?
C17 H17D . 0.9800 ?
C17 H17E . 0.9800 ?
C17 H17F . 0.9800 ?
C18 N4 . 1.427(16) ?
C18 H18A . 0.9800 ?
C18 H18B . 0.9800 ?
C18 H18C . 0.9800 ?
C18 H18D . 0.9800 ?
C18 H18E . 0.9800 ?
C18 H18F . 0.9800 ?
N1 H1A . 0.8800 ?
N1 H1B . 0.8800 ?
N1A H1A1 . 0.8800 ?
N1A H1A2 . 0.8800 ?
N2 H2A . 0.8800 ?
N2 H2B . 0.8800 ?
N3 H3A . 0.8800 ?
N3 H3B . 0.8800 ?
N3A H3A1 . 0.8800 ?
N3A H3A2 . 0.8800 ?

loop_
_geom_torsion_atom_site_label_1
_geom_torsion_atom_site_label_2
_geom_torsion_atom_site_label_3
_geom_torsion_atom_site_label_4
_geom_torsion_site_symmetry_1
_geom_torsion_site_symmetry_2
_geom_torsion_site_symmetry_3
_geom_torsion_site_symmetry_4
_geom_torsion
_geom_torsion_publ_flag
O3 Y1 O1 C1 . . . 2_666 -15.5(6) ?
O5 Y1 O1 C1 . . . 2_666 45.7(6) ?
O7 Y1 O1 C1 . . . 2_666 111.5(6) ?
O8 Y1 O1 C1 . . . 2_666 -173.4(6) ?
O2 Y1 O1 C1 . . . 2_666 -99.3(6) ?
O6 Y1 O1 C1 . . . 2_666 173.9(5) ?
O4 Y1 O1 C1 . . . 2_666 -76.3(6) ?
C5 Y1 O1 C1 . . . 2_666 -125.7(8) ?
C9 Y1 O1 C1 2_666 . . 2_666 90.3(6) ?
O3 Y1 O2 C13 . . . . -90.5(14) ?
O1 Y1 O2 C13 . . . . -11.4(14) ?
O5 Y1 O2 C13 . . . . -148.1(14) ?
O7 Y1 O2 C13 . . . . 47.4(15) ?
O8 Y1 O2 C13 . . . . 67.2(14) ?
O6 Y1 O2 C13 . . . . 136.8(14) ?
O4 Y1 O2 C13 . . . . -177.3(15) ?
C5 Y1 O2 C13 . . . . 159.4(14) ?
C9 Y1 O2 C13 2_666 . . . 6.9(16) ?
O3 Y1 O4 C5 . . . . 157.9(4) ?
O1 Y1 O4 C5 . . . . -143.2(4) ?
O5 Y1 O4 C5 . . . . 80.1(4) ?
O7 Y1 O4 C5 . . . . 26.3(5) ?
O8 Y1 O4 C5 . . . . -56.1(4) ?
O2 Y1 O4 C5 . . . . -119.1(5) ?
O6 Y1 O4 C5 . . . . -0.5(4) ?
C9 Y1 O4 C5 2_666 . . . 57.5(6) ?
O3 Y1 O5 C1 . . . . 33.5(7) ?
O1 Y1 O5 C1 . . . . -28.1(7) ?
O7 Y1 O5 C1 . . . . -96.8(7) ?
O8 Y1 O5 C1 . . . . -142.4(6) ?
O2 Y1 O5 C1 . . . . 92.6(7) ?
O6 Y1 O5 C1 . . . . 177.2(7) ?
O4 Y1 O5 C1 . . . . 120.9(7) ?
C5 Y1 O5 C1 . . . . 148.7(7) ?
C9 Y1 O5 C1 2_666 . . . -74.1(7) ?
O3 Y1 O6 C5 . . . . -29.7(5) ?
O1 Y1 O6 C5 . . . . 137.5(4) ?
O5 Y1 O6 C5 . . . . -82.2(4) ?
O7 Y1 O6 C5 . . . . -159.9(4) ?
O8 Y1 O6 C5 . . . . 124.7(4) ?
O2 Y1 O6 C5 . . . . 56.9(4) ?
O4 Y1 O6 C5 . . . . 0.5(4) ?
C9 Y1 O6 C5 2_666 . . . -146.5(4) ?
O3 Y1 O7 C9 . . . 2_666 5.9(5) ?
O1 Y1 O7 C9 . . . 2_666 -63.8(4) ?
O5 Y1 O7 C9 . . . 2_666 69.1(4) ?
O8 Y1 O7 C9 . . . 2_666 -140.8(5) ?
O2 Y1 O7 C9 . . . 2_666 -121.2(5) ?
O6 Y1 O7 C9 . . . 2_666 143.9(4) ?
O4 Y1 O7 C9 . . . 2_666 122.4(4) ?
C5 Y1 O7 C9 . . . 2_666 134.4(4) ?
O3 Y1 O8 C16 . . . . -84.4(9) ?
O1 Y1 O8 C16 . . . . -44.2(8) ?
O5 Y1 O8 C16 . . . . 88.6(9) ?
O7 Y1 O8 C16 . . . . 42.4(9) ?
O2 Y1 O8 C16 . . . . -125.5(9) ?
O6 Y1 O8 C16 . . . . 129.0(9) ?
O4 Y1 O8 C16 . . . . 173.0(8) ?
C5 Y1 O8 C16 . . . . 151.0(9) ?
C9 Y1 O8 C16 2_666 . . . 28.2(9) ?
Y1 O5 C1 O1 . . . 2_666 -3.7(11) ?
Y1 O5 C1 C2 . . . . 176.1(4) ?
O5 C1 C2 C3 . . . . 166.7(6) ?
O1 C1 C2 C3 2_666 . . . -13.4(9) ?
O5 C1 C2 C4 . . . . -15.5(9) ?
O1 C1 C2 C4 2_666 . . . 164.4(6) ?
C4 C2 C3 C4 . . . 2_676 -0.4(12) ?
C1 C2 C3 C4 . . . 2_676 177.5(6) ?
C4 C2 C3 N3A . . . . -179(5) ?
C1 C2 C3 N3A . . . . -1(5) ?
C3 C2 C4 C3 . . . 2_676 0.3(12) ?
C1 C2 C4 C3 . . . 2_676 -177.5(6) ?
C3 C2 C4 N3 . . . . 175.5(10) ?
C1 C2 C4 N3 . . . . -2.3(13) ?
Y1 O4 C5 O6 . . . . 0.9(7) ?
Y1 O4 C5 C6 . . . . -178.3(6) ?
Y1 O6 C5 O4 . . . . -0.9(7) ?
Y1 O6 C5 C6 . . . . 178.3(6) ?
O3 Y1 C5 O4 . . . . -23.3(5) ?
O1 Y1 C5 O4 . . . . 81.3(8) ?
O5 Y1 C5 O4 . . . . -91.7(4) ?
O7 Y1 C5 O4 . . . . -160.0(4) ?
O8 Y1 C5 O4 . . . . 127.0(4) ?
O2 Y1 C5 O4 . . . . 55.4(4) ?
O6 Y1 C5 O4 . . . . 179.1(7) ?
C9 Y1 C5 O4 2_666 . . . -140.8(4) ?
O3 Y1 C5 O6 . . . . 157.6(4) ?
O1 Y1 C5 O6 . . . . -97.8(7) ?
O5 Y1 C5 O6 . . . . 89.2(4) ?
O7 Y1 C5 O6 . . . . 20.9(4) ?
O8 Y1 C5 O6 . . . . -52.1(4) ?
O2 Y1 C5 O6 . . . . -123.7(4) ?
O4 Y1 C5 O6 . . . . -179.1(7) ?
C9 Y1 C5 O6 2_666 . . . 40.1(5) ?
C8 C6 C7 C8 . . . 2_777 -2.4(14) ?
C5 C6 C7 C8 . . . 2_777 -177.8(7) ?
C8 C6 C7 N1A . . . . 179(2) ?
C5 C6 C7 N1A . . . . 4(3) ?
C7 C6 C8 C7 . . . 2_777 2.4(14) ?
C5 C6 C8 C7 . . . 2_777 177.8(7) ?
C7 C6 C8 N1 . . . . 164(2) ?
C5 C6 C8 N1 . . . . -20(3) ?
O7 C9 C10 C12 2_666 . . . -8.9(10) ?
O3 C9 C10 C12 . . . . 171.8(6) ?
Y1 C9 C10 C12 2_666 . . . -16(2) ?
O7 C9 C10 C11 2_666 . . . 171.4(6) ?
O3 C9 C10 C11 . . . . -8.0(9) ?
Y1 C9 C10 C11 2_666 . . . 163.8(15) ?
C12 C10 C11 C12 . . . 2_766 1.1(12) ?
C9 C10 C11 C12 . . . 2_766 -179.2(7) ?
C11 C10 C12 C11 . . . 2_766 -1.1(12) ?
C9 C10 C12 C11 . . . 2_766 179.2(7) ?
C11 C10 C12 N2 . . . . 176.7(11) ?
C9 C10 C12 N2 . . . . -3.1(14) ?
Y1 O2 C13 N5 . . . . -162.0(14) ?
Y1 O8 C16 N4 . . . . 168.8(9) ?
O8 C16 N4 C18 . . . . -172.8(16) ?
O8 C16 N4 C17 . . . . 2(2) ?
O2 C13 N5 C15 . . . . -8(3) ?
O2 C13 N5 C14 . . . . -175.0(19) ?
